data_7051516
loop_
_publ_author_name
'Lazar, Adina N.'
'Danylyuk, Oksana'
'Suwinska, Kinga'
'Coleman, Anthony W.'

_publ_section_title
;
 Assembly modes in the solid state structure of the complexes of
 melamine mono-cations with para-calix[4]arene sulfonic acid and
 calix[4]arene dihydroxyphosphonic acid
;
_journal_issue 1
_journal_name_full 'New Journal of Chemistry'
_journal_page_first 59
_journal_paper_doi 10.1039/b510232b
_journal_volume 30
_journal_year 2006
_chemical_formula_sum 'C40 H66 N24 O28.5 S4'
_chemical_formula_weight 1467.41
_chemical_name_systematic
;
?
;
_space_group_IT_number 2
_symmetry_cell_setting triclinic
_symmetry_space_group_name_Hall '-P 1'
_symmetry_space_group_name_H-M 'P -1'
_atom_sites_solution_hydrogens mixed
_atom_sites_solution_primary direct
_atom_sites_solution_secondary difmap
_audit_creation_method SHELXL-97
_cell_angle_alpha 75.286(4)
_cell_angle_beta 86.453(4)
_cell_angle_gamma 82.786(3)
_cell_formula_units_Z 2
_cell_length_a 11.1991(6)
_cell_length_b 15.2930(10)
_cell_length_c 19.0080(10)
_cell_measurement_reflns_used 7527
_cell_measurement_temperature 100(2)
_cell_measurement_theta_max 21.967
_cell_measurement_theta_min 2.546
_cell_volume 3122.2(3)
_computing_cell_refinement 'Denzo and Scalepak (Otwinowski & Minor, 1997)'
_computing_data_collection 'Collect data collection software (Nonius B.V., 1998)'
_computing_data_reduction 'Denzo and Scalepak (Otwinowski & Minor, 1997)'
_computing_molecular_graphics 'ORTEP-3 (Johnson & Burnet, 1996)'
_computing_structure_refinement 'SHELXL-97 (Sheldrick, 1997)'
_computing_structure_solution 'SHELXS-97 (Sheldrick, 1990)'
_diffrn_ambient_temperature 100(2)
_diffrn_detector_area_resol_mean
;
1242 (horizontal) x 1152 (vertical) pixels, CCD pixel size is 22.5 x 22.5 \mm
which gives at the input a pixel of 110 x 110 \mm (with 2 x 2 binning)
;
_diffrn_measured_fraction_theta_full 0.978
_diffrn_measured_fraction_theta_max 0.978
_diffrn_measurement_device_type KappaCCD
_diffrn_measurement_method
;
395 frames via \w rotation
(rotation angle 0.9\% and 2*369 s per frame)
;
_diffrn_radiation_monochromator graphite
_diffrn_radiation_source 'fine-focus sealed tube'
_diffrn_radiation_type MoK\a
_diffrn_radiation_wavelength 0.71073
_diffrn_reflns_av_R_equivalents 0.0677
_diffrn_reflns_av_sigmaI/netI 0.0920
_diffrn_reflns_limit_h_max 11
_diffrn_reflns_limit_h_min -11
_diffrn_reflns_limit_k_max 16
_diffrn_reflns_limit_k_min -16
_diffrn_reflns_limit_l_max 19
_diffrn_reflns_limit_l_min -19
_diffrn_reflns_number 27163
_diffrn_reflns_theta_full 22.02
_diffrn_reflns_theta_max 22.02
_diffrn_reflns_theta_min 2.72
_exptl_absorpt_coefficient_mu 0.258
_exptl_absorpt_correction_type none
_exptl_crystal_colour colourless
_exptl_crystal_density_diffrn 1.561
_exptl_crystal_density_method 'not measured'
_exptl_crystal_description needle
_exptl_crystal_F_000 1532
_exptl_crystal_size_max 0.20
_exptl_crystal_size_mid 0.05
_exptl_crystal_size_min 0.03
_refine_diff_density_max 0.542
_refine_diff_density_min -0.319
_refine_diff_density_rms 0.072
_refine_ls_extinction_coef 0.0022(4)
_refine_ls_extinction_expression Fc^*^=kFc[1+0.001xFc^2^\l^3^/sin(2\q)]^-1/4^
_refine_ls_extinction_method SHELXL
_refine_ls_goodness_of_fit_ref 1.080
_refine_ls_hydrogen_treatment constr
_refine_ls_matrix_type full
_refine_ls_number_parameters 896
_refine_ls_number_reflns 7510
_refine_ls_number_restraints 0
_refine_ls_restrained_S_all 1.080
_refine_ls_R_factor_all 0.1060
_refine_ls_R_factor_gt 0.0690
_refine_ls_shift/su_max 0.002
_refine_ls_shift/su_mean 0.000
_refine_ls_structure_factor_coef Fsqd
_refine_ls_weighting_details 'calc w=1/[\s^2^(Fo^2^)+(0.0685P)^2^+3.4921P] where P=(Fo^2^+2Fc^2^)/3'
_refine_ls_weighting_scheme calc
_refine_ls_wR_factor_gt 0.1476
_refine_ls_wR_factor_ref 0.1598
_reflns_number_gt 5385
_reflns_number_total 7510
_reflns_threshold_expression >2\s(I)
_cod_data_source_file b510232b.txt
_cod_data_source_block para-sulphonato_calix[4]arene.melamine
_cod_depositor_comments
;
The following automatic conversions were performed:
'_symmetry_cell_setting' value 'Triclinic' changed to 'triclinic'
according to '/home/saulius/struct/CIF-dictionaries/cif_core.dic'
dictionary named 'cif_core.dic' version 2.4.1 from 2010-06-29.

Automatic conversion script
Id: cif_fix_enum 1527 2010-12-29 10:47:43Z saulius 

The following automatic conversions were performed:

'_atom_sites_solution_hydrogens' value 'geom and difmap' was changed
to 'mixed'.

Automatic conversion script
Id: cif_fix_values 6452 2018-10-05 10:23:21Z andrius 
;
_cod_original_cell_volume 3122.3(3)
_cod_original_sg_symbol_H-M P-1
_cod_original_formula_sum 'C40 H66 N24 O28.50 S4'
_cod_database_code 7051516

loop_
_symmetry_equiv_pos_as_xyz
'x, y, z'
'-x, -y, -z'

loop_
_atom_site_label
_atom_site_type_symbol
_atom_site_fract_x
_atom_site_fract_y
_atom_site_fract_z
_atom_site_U_iso_or_equiv
_atom_site_adp_type
_atom_site_occupancy
_atom_site_symmetry_multiplicity
_atom_site_calc_flag
_atom_site_refinement_flags
_atom_site_disorder_assembly
_atom_site_disorder_group
S1A S 0.01836(14) 0.12931(11) 0.29158(8) 0.0258(4) Uani 1 1 d . . .
S1B S 0.60677(13) -0.04162(11) 0.27108(8) 0.0244(4) Uani 1 1 d . . .
S1D S -0.10847(13) -0.30728(11) 0.26607(8) 0.0265(4) Uani 1 1 d . . .
S1C S 0.52298(14) -0.50847(11) 0.28651(8) 0.0255(4) Uani 1 1 d . . .
O1A O 0.1619(4) -0.1637(3) 0.5486(2) 0.0283(10) Uani 1 1 d . . .
H1A H 0.1254 -0.2097 0.5536 0.043 Uiso 1 1 calc R . .
O1C O 0.3190(3) -0.3653(3) 0.5337(2) 0.0279(10) Uani 1 1 d . . .
H1C H 0.3691 -0.3406 0.5510 0.042 Uiso 1 1 calc R . .
O2A O -0.0999(3) 0.1196(3) 0.2682(2) 0.0304(10) Uani 1 1 d . . .
O4D O -0.2374(3) -0.2882(3) 0.2727(2) 0.0323(11) Uani 1 1 d . . .
O1B O 0.4243(4) -0.2224(3) 0.5618(2) 0.0257(10) Uani 1 1 d . . .
H1B H 0.3779 -0.1878 0.5819 0.039 Uiso 1 1 calc R . .
O3C O 0.4225(4) -0.5296(3) 0.2504(2) 0.0335(11) Uani 1 1 d . . .
O3B O 0.5613(4) -0.0886(3) 0.2212(2) 0.0275(10) Uani 1 1 d . . .
O1D O 0.0649(3) -0.3257(3) 0.5572(2) 0.0248(10) Uani 1 1 d . . .
H1D H 0.1172 -0.3697 0.5728 0.037 Uiso 1 1 calc R . .
O3D O -0.0524(4) -0.2329(3) 0.2154(2) 0.0346(11) Uani 1 1 d . . .
O4B O 0.7354(3) -0.0549(3) 0.2759(2) 0.0310(11) Uani 1 1 d . . .
O4A O 0.0254(4) 0.2147(3) 0.3103(2) 0.0355(11) Uani 1 1 d . . .
O2B O 0.5610(3) 0.0558(3) 0.2521(2) 0.0287(10) Uani 1 1 d . . .
O3A O 0.1125(4) 0.1136(3) 0.2368(2) 0.0331(11) Uani 1 1 d . . .
O2C O 0.5893(4) -0.4391(3) 0.2384(2) 0.0318(11) Uani 1 1 d . . .
O4C O 0.6025(4) -0.5904(3) 0.3183(2) 0.0345(11) Uani 1 1 d . . .
O2D O -0.0707(4) -0.3942(3) 0.2467(2) 0.0310(11) Uani 1 1 d . . .
N2X N 0.1473(4) 0.0504(4) -0.0121(3) 0.0293(13) Uani 1 1 d . . .
N1X N 0.3491(4) 0.0889(3) -0.0082(3) 0.0250(12) Uani 1 1 d . . .
N3X N 0.2517(4) 0.0091(3) 0.0968(3) 0.0298(13) Uani 1 1 d . . .
H3X H 0.2535 -0.0179 0.1436 0.036 Uiso 1 1 calc R . .
C3B C 0.5474(5) -0.0905(4) 0.3579(3) 0.0246(15) Uani 1 1 d . . .
C6D C 0.0360(5) -0.3254(4) 0.4876(3) 0.0242(15) Uani 1 1 d . . .
N4X N 0.4455(5) 0.0438(3) 0.1004(3) 0.0323(13) Uani 1 1 d . . .
H4X1 H 0.5100 0.0685 0.0799 0.039 Uiso 1 1 calc R . .
H4X2 H 0.4444 0.0162 0.1470 0.039 Uiso 1 1 calc R . .
C1A C 0.0118(5) -0.0966(4) 0.4585(3) 0.0211(14) Uani 1 1 d . . .
C1D C 0.0790(5) -0.3935(4) 0.4518(3) 0.0216(14) Uani 1 1 d . . .
N5X N 0.2449(5) 0.1264(4) -0.1135(3) 0.0376(14) Uani 1 1 d . . .
H5X1 H 0.3076 0.1514 -0.1365 0.045 Uiso 1 1 calc R . .
H5X2 H 0.1801 0.1267 -0.1375 0.045 Uiso 1 1 calc R . .
C5D C -0.0424(5) -0.2491(4) 0.4533(3) 0.0221(14) Uani 1 1 d . . .
C6A C 0.1213(5) -0.0985(4) 0.4893(3) 0.0224(14) Uani 1 1 d . . .
C5A C 0.1965(5) -0.0297(4) 0.4631(3) 0.0211(14) Uani 1 1 d . . .
C6B C 0.4573(5) -0.1755(4) 0.4938(3) 0.0223(14) Uani 1 1 d . . .
C5B C 0.5361(5) -0.2270(4) 0.4549(3) 0.0249(15) Uani 1 1 d . . .
C2A C -0.0201(5) -0.0265(4) 0.3970(3) 0.0233(14) Uani 1 1 d . . .
H2A H -0.0931 -0.0255 0.3737 0.028 Uiso 1 1 calc R . .
C2D C 0.0336(5) -0.3879(4) 0.3848(3) 0.0254(15) Uani 1 1 d . . .
H2D H 0.0601 -0.4343 0.3605 0.030 Uiso 1 1 calc R . .
C4B C 0.5799(5) -0.1824(4) 0.3871(3) 0.0230(14) Uani 1 1 d . . .
H4B H 0.6336 -0.2157 0.3601 0.028 Uiso 1 1 calc R . .
C4D C -0.0859(5) -0.2472(4) 0.3864(3) 0.0244(15) Uani 1 1 d . . .
H4D H -0.1416 -0.1975 0.3635 0.029 Uiso 1 1 calc R . .
C7A C 0.3163(5) -0.0304(4) 0.4977(3) 0.0231(14) Uani 1 1 d . . .
H7A1 H 0.3348 0.0328 0.4911 0.028 Uiso 1 1 calc R . .
H7A2 H 0.3101 -0.0587 0.5506 0.028 Uiso 1 1 calc R . .
C5C C 0.3021(5) -0.4482(4) 0.4479(3) 0.0222(14) Uani 1 1 d . . .
C4A C 0.1626(5) 0.0396(4) 0.4030(3) 0.0226(14) Uani 1 1 d . . .
H4A H 0.2134 0.0860 0.3841 0.027 Uiso 1 1 calc R . .
C3A C 0.0539(5) 0.0417(4) 0.3698(3) 0.0236(15) Uani 1 1 d . . .
C1C C 0.4883(5) -0.3813(4) 0.4497(3) 0.0217(14) Uani 1 1 d . . .
C6C C 0.3720(5) -0.3970(4) 0.4764(3) 0.0242(15) Uani 1 1 d . . .
C7C C 0.1792(5) -0.4699(4) 0.4813(3) 0.0251(15) Uani 1 1 d . . .
H7C1 H 0.1814 -0.4798 0.5348 0.030 Uiso 1 1 calc R . .
H7C2 H 0.1607 -0.5269 0.4711 0.030 Uiso 1 1 calc R . .
C1B C 0.4168(5) -0.0832(4) 0.4634(3) 0.0220(14) Uani 1 1 d . . .
C4C C 0.3484(5) -0.4802(4) 0.3879(3) 0.0256(15) Uani 1 1 d . . .
H4C H 0.3019 -0.5145 0.3671 0.031 Uiso 1 1 calc R . .
C7B C 0.5657(5) -0.3277(4) 0.4831(3) 0.0235(15) Uani 1 1 d . . .
H7B1 H 0.5531 -0.3441 0.5367 0.028 Uiso 1 1 calc R . .
H7B2 H 0.6517 -0.3448 0.4721 0.028 Uiso 1 1 calc R . .
C1X C 0.3506(5) 0.0484(4) 0.0613(4) 0.0278(15) Uani 1 1 d . . .
C2X C 0.2483(6) 0.0882(4) -0.0431(3) 0.0299(16) Uani 1 1 d . . .
C3X C 0.1514(5) 0.0126(4) 0.0588(4) 0.0295(16) Uani 1 1 d . . .
C3C C 0.4609(5) -0.4623(4) 0.3591(3) 0.0230(15) Uani 1 1 d . . .
C3D C -0.0493(5) -0.3169(4) 0.3519(3) 0.0233(14) Uani 1 1 d . . .
C7D C -0.0734(5) -0.1685(4) 0.4866(3) 0.0231(14) Uani 1 1 d . . .
H7D1 H -0.0688 -0.1897 0.5402 0.028 Uiso 1 1 calc R . .
H7D2 H -0.1570 -0.1414 0.4749 0.028 Uiso 1 1 calc R . .
C2B C 0.4636(5) -0.0421(4) 0.3951(3) 0.0228(14) Uani 1 1 d . . .
H2B H 0.4380 0.0201 0.3736 0.027 Uiso 1 1 calc R . .
C2C C 0.5323(5) -0.4143(4) 0.3897(3) 0.0222(14) Uani 1 1 d . . .
H2C H 0.6108 -0.4039 0.3699 0.027 Uiso 1 1 calc R . .
N6X N 0.0573(5) -0.0238(4) 0.0948(3) 0.0383(15) Uani 1 1 d . . .
H6X1 H -0.0087 -0.0230 0.0717 0.046 Uiso 1 1 calc R . .
H6X2 H 0.0608 -0.0488 0.1418 0.046 Uiso 1 1 calc R . .
N3Y N 0.6560(4) 0.1485(3) 0.0299(3) 0.0256(12) Uani 1 1 d . . .
N1Y N 0.8522(4) 0.2007(3) 0.0277(3) 0.0261(12) Uani 1 1 d . . .
N2Y N 0.7454(4) 0.2260(3) -0.0794(3) 0.0269(12) Uani 1 1 d . . .
H2Y H 0.7418 0.2487 -0.1267 0.032 Uiso 1 1 calc R . .
N6Y N 0.5572(4) 0.1811(3) -0.0777(3) 0.0299(13) Uani 1 1 d . . .
H6Y1 H 0.4955 0.1543 -0.0551 0.036 Uiso 1 1 calc R . .
H6Y2 H 0.5558 0.2055 -0.1249 0.036 Uiso 1 1 calc R . .
N5Y N 0.9336(4) 0.2708(3) -0.0832(3) 0.0327(13) Uani 1 1 d . . .
H5Y1 H 0.9990 0.2766 -0.0622 0.039 Uiso 1 1 calc R . .
H5Y2 H 0.9274 0.2911 -0.1306 0.039 Uiso 1 1 calc R . .
N4Y N 0.7568(4) 0.1313(3) 0.1340(3) 0.0304(13) Uani 1 1 d . . .
H4Y1 H 0.6962 0.1046 0.1582 0.036 Uiso 1 1 calc R . .
H4Y2 H 0.8190 0.1381 0.1576 0.036 Uiso 1 1 calc R . .
C2Y C 0.8445(5) 0.2315(4) -0.0434(3) 0.0273(15) Uani 1 1 d . . .
C1Y C 0.7546(6) 0.1611(4) 0.0628(3) 0.0276(16) Uani 1 1 d . . .
C3Y C 0.6510(5) 0.1845(4) -0.0411(4) 0.0283(16) Uani 1 1 d . . .
N1W N 0.8515(4) 0.6962(3) 0.0169(3) 0.0253(12) Uani 1 1 d . . .
N2Z N 0.7547(4) 0.4773(3) -0.0959(3) 0.0267(12) Uani 1 1 d . . .
H2Z H 0.7561 0.4964 -0.1436 0.032 Uiso 1 1 calc R . .
N2W N 0.7332(4) 0.7341(3) -0.0868(3) 0.0261(12) Uani 1 1 d . . .
H2W H 0.7239 0.7624 -0.1329 0.031 Uiso 1 1 calc R . .
N4Z N 0.7495(4) 0.3846(3) 0.1183(3) 0.0278(13) Uani 1 1 d . . .
H4Z1 H 0.6865 0.3600 0.1411 0.033 Uiso 1 1 calc R . .
H4Z2 H 0.8116 0.3883 0.1432 0.033 Uiso 1 1 calc R . .
N1Z N 0.8510(4) 0.4533(3) 0.0146(3) 0.0254(12) Uani 1 1 d . . .
N3W N 0.6547(4) 0.6453(3) 0.0219(3) 0.0241(12) Uani 1 1 d . . .
N4W N 0.7684(4) 0.6146(3) 0.1222(3) 0.0276(13) Uani 1 1 d . . .
H4W1 H 0.7103 0.5851 0.1468 0.033 Uiso 1 1 calc R . .
H4W2 H 0.8338 0.6180 0.1443 0.033 Uiso 1 1 calc R . .
N5Z N 0.9435(4) 0.5217(3) -0.0934(3) 0.0297(13) Uani 1 1 d . . .
H5Z1 H 1.0070 0.5257 -0.0698 0.036 Uiso 1 1 calc R . .
H5Z2 H 0.9422 0.5423 -0.1410 0.036 Uiso 1 1 calc R . .
N3Z N 0.6535(4) 0.4086(3) 0.0111(3) 0.0248(12) Uani 1 1 d . . .
N6W N 0.5488(5) 0.6827(4) -0.0841(3) 0.0334(14) Uani 1 1 d . . .
H6W1 H 0.4893 0.6533 -0.0614 0.040 Uiso 1 1 calc R . .
H6W2 H 0.5442 0.7101 -0.1307 0.040 Uiso 1 1 calc R . .
N6Z N 0.5658(4) 0.4349(3) -0.0990(3) 0.0292(13) Uani 1 1 d . . .
H6Z1 H 0.5015 0.4104 -0.0779 0.035 Uiso 1 1 calc R . .
H6Z2 H 0.5697 0.4562 -0.1465 0.035 Uiso 1 1 calc R . .
N5W N 0.9198(4) 0.7836(3) -0.0916(3) 0.0296(13) Uani 1 1 d . . .
H5W1 H 0.9870 0.7867 -0.0712 0.036 Uiso 1 1 calc R . .
H5W2 H 0.9089 0.8110 -0.1378 0.036 Uiso 1 1 calc R . .
C1W C 0.7577(5) 0.6532(4) 0.0527(3) 0.0236(15) Uani 1 1 d . . .
C3Z C 0.6559(5) 0.4395(4) -0.0595(3) 0.0246(15) Uani 1 1 d . . .
C2W C 0.8355(6) 0.7378(4) -0.0531(3) 0.0276(15) Uani 1 1 d . . .
C3W C 0.6448(5) 0.6858(4) -0.0484(3) 0.0254(15) Uani 1 1 d . . .
C2Z C 0.8505(5) 0.4849(4) -0.0574(3) 0.0222(14) Uani 1 1 d . . .
C1Z C 0.7511(5) 0.4163(4) 0.0459(3) 0.0256(15) Uani 1 1 d . . .
O2W O 0.2583(4) 0.6774(3) 0.2198(2) 0.0440(12) Uani 1 1 d G . .
H2WA H 0.2211 0.6078 0.2386 0.066 Uiso 1 1 d G . .
H2WB H 0.3115 0.6988 0.2551 0.066 Uiso 1 1 d G . .
O3W O 0.8305(4) 0.4510(3) 0.3320(2) 0.0304(10) Uani 1 1 d G . .
H3WA H 0.7220 0.4573 0.3267 0.046 Uiso 1 1 d G . .
H3WB H 0.8585 0.5227 0.2962 0.046 Uiso 1 1 d G . .
O4W O 0.1573(4) 0.5114(3) 0.2357(2) 0.0320(11) Uani 1 1 d G . .
H4WA H 0.1541 0.4499 0.2713 0.048 Uiso 1 1 d G . .
H4WB H 0.0799 0.5387 0.2412 0.048 Uiso 1 1 d G . .
O5W O 0.9416(4) 0.3795(3) 0.2191(2) 0.0296(10) Uani 1 1 d G . .
H5WA H 0.9768 0.3101 0.2540 0.044 Uiso 1 1 d G . .
H5WB H 0.9016 0.4062 0.2527 0.044 Uiso 1 1 d G . .
O6W O 0.5574(4) 0.3002(3) 0.2149(2) 0.0307(10) Uani 1 1 d G . .
H6WA H 0.6075 0.2525 0.2479 0.046 Uiso 1 1 d G . .
H6WB H 0.5404 0.3458 0.2521 0.046 Uiso 1 1 d G . .
O7W O 0.3382(4) 0.1678(3) 0.2247(2) 0.0325(11) Uani 1 1 d G . .
H7WA H 0.4009 0.1224 0.2320 0.049 Uiso 1 1 d G . .
H7WB H 0.2803 0.1399 0.2411 0.049 Uiso 1 1 d G . .
O8W O -0.3291(3) 0.1612(3) 0.3230(2) 0.0294(10) Uani 1 1 d G . .
H8WA H -0.3667 0.1128 0.3024 0.044 Uiso 1 1 d G . .
H8WB H -0.2499 0.1546 0.3034 0.044 Uiso 1 1 d G . .
O9W O 0.5021(4) 0.2594(3) -0.2249(2) 0.0344(11) Uani 1 1 d G . .
H9WA H 0.4632 0.2228 -0.2388 0.052 Uiso 1 1 d G . .
H9WB H 0.4640 0.3123 -0.2381 0.052 Uiso 1 1 d G . .
O10W O -0.0086(4) -0.0703(3) 0.2393(2) 0.0406(12) Uani 1 1 d G . .
H10A H -0.0201 -0.1389 0.2499 0.061 Uiso 1 1 d G . .
H10B H -0.0948 -0.0234 0.2486 0.061 Uiso 1 1 d G . .
O1WA O 0.2561(4) -0.0505(3) 0.2437(3) 0.0358(12) Uiso 0.90 1 d P . .
O1WB O 0.2560(9) -0.1397(7) 0.2976(5) 0.026(2) Uiso 0.40 1 d P . .
O1WC O 0.3020(17) -0.2223(13) 0.3076(10) 0.023(5) Uiso 0.20 1 d P . .
O2WA O 0.1663(4) 0.3664(3) 0.3558(2) 0.0317(12) Uiso 0.90 1 d P . .
O2WB O 0.3499(7) 0.2295(5) 0.3583(4) 0.058(2) Uiso 0.70 1 d P . .
O2WC O 0.2685(17) 0.2986(13) 0.3582(10) 0.022(5) Uiso 0.20 1 d P . .

loop_
_atom_site_aniso_label
_atom_site_aniso_U_11
_atom_site_aniso_U_22
_atom_site_aniso_U_33
_atom_site_aniso_U_23
_atom_site_aniso_U_13
_atom_site_aniso_U_12
S1A 0.0213(9) 0.0321(10) 0.0228(9) -0.0039(7) -0.0046(7) -0.0025(7)
S1B 0.0180(9) 0.0279(10) 0.0247(9) -0.0027(7) -0.0034(7) 0.0007(7)
S1D 0.0206(9) 0.0319(10) 0.0276(9) -0.0093(8) -0.0055(7) 0.0005(7)
S1C 0.0213(9) 0.0316(10) 0.0236(9) -0.0067(7) -0.0042(7) -0.0018(7)
O1A 0.025(2) 0.030(3) 0.028(2) -0.002(2) -0.008(2) -0.006(2)
O1C 0.022(2) 0.037(3) 0.028(2) -0.012(2) -0.003(2) -0.006(2)
O2A 0.018(2) 0.041(3) 0.031(2) -0.007(2) -0.0092(19) -0.0002(19)
O4D 0.018(2) 0.039(3) 0.040(3) -0.011(2) -0.011(2) 0.003(2)
O1B 0.024(2) 0.029(2) 0.022(2) -0.004(2) 0.0003(19) 0.0018(19)
O3C 0.030(3) 0.044(3) 0.031(2) -0.013(2) -0.004(2) -0.010(2)
O3B 0.030(2) 0.031(3) 0.022(2) -0.0070(19) -0.0043(19) -0.004(2)
O1D 0.022(2) 0.027(3) 0.024(2) -0.0053(19) -0.0051(18) 0.0024(18)
O3D 0.038(3) 0.043(3) 0.022(2) -0.007(2) -0.003(2) -0.005(2)
O4B 0.018(2) 0.037(3) 0.032(2) -0.001(2) 0.0005(19) -0.001(2)
O4A 0.039(3) 0.027(3) 0.040(3) -0.004(2) -0.010(2) -0.005(2)
O2B 0.023(2) 0.031(3) 0.030(2) -0.002(2) -0.0056(19) -0.0030(19)
O3A 0.023(2) 0.045(3) 0.028(2) -0.004(2) 0.001(2) -0.006(2)
O2C 0.027(2) 0.040(3) 0.028(2) -0.006(2) 0.003(2) -0.007(2)
O4C 0.033(3) 0.041(3) 0.031(3) -0.014(2) -0.007(2) 0.004(2)
O2D 0.029(3) 0.030(3) 0.035(3) -0.014(2) -0.007(2) 0.004(2)
N2X 0.020(3) 0.043(3) 0.024(3) -0.007(3) -0.002(2) -0.005(3)
N1X 0.018(3) 0.034(3) 0.020(3) -0.002(2) -0.006(2) -0.001(2)
N3X 0.022(3) 0.037(3) 0.028(3) -0.004(3) -0.009(3) 0.001(3)
C3B 0.020(3) 0.032(4) 0.022(3) -0.004(3) -0.007(3) -0.005(3)
C6D 0.017(3) 0.039(4) 0.019(3) -0.009(3) 0.004(3) -0.008(3)
N4X 0.023(3) 0.042(4) 0.028(3) -0.003(3) 0.000(3) -0.005(3)
C1A 0.015(3) 0.024(4) 0.025(3) -0.008(3) 0.002(3) -0.005(3)
C1D 0.014(3) 0.029(4) 0.021(3) -0.003(3) -0.003(3) -0.002(3)
N5X 0.019(3) 0.061(4) 0.031(4) -0.005(3) -0.002(2) -0.011(3)
C5D 0.015(3) 0.028(4) 0.022(3) -0.004(3) 0.001(3) -0.007(3)
C6A 0.025(4) 0.022(4) 0.019(3) -0.004(3) -0.002(3) -0.002(3)
C5A 0.019(3) 0.027(4) 0.019(3) -0.013(3) -0.006(3) 0.007(3)
C6B 0.012(3) 0.035(4) 0.020(3) -0.004(3) -0.001(3) -0.008(3)
C5B 0.020(3) 0.032(4) 0.020(4) -0.003(3) -0.005(3) -0.001(3)
C2A 0.016(3) 0.033(4) 0.023(3) -0.013(3) -0.001(3) 0.000(3)
C2D 0.018(3) 0.034(4) 0.023(4) -0.007(3) 0.006(3) -0.005(3)
C4B 0.015(3) 0.029(4) 0.027(4) -0.013(3) -0.006(3) 0.003(3)
C4D 0.015(3) 0.028(4) 0.028(4) -0.002(3) -0.007(3) 0.002(3)
C7A 0.016(3) 0.032(4) 0.021(3) -0.004(3) -0.005(3) -0.005(3)
C5C 0.016(3) 0.027(4) 0.020(3) 0.001(3) -0.003(3) -0.003(3)
C4A 0.015(3) 0.027(4) 0.027(4) -0.009(3) 0.001(3) -0.007(3)
C3A 0.021(4) 0.029(4) 0.021(3) -0.007(3) 0.004(3) -0.005(3)
C1C 0.014(3) 0.022(3) 0.023(3) 0.005(3) -0.004(3) 0.002(3)
C6C 0.028(4) 0.025(4) 0.016(3) -0.001(3) -0.004(3) 0.003(3)
C7C 0.025(4) 0.024(4) 0.026(3) -0.006(3) -0.005(3) 0.000(3)
C1B 0.016(3) 0.026(4) 0.026(4) -0.009(3) -0.008(3) -0.003(3)
C4C 0.025(4) 0.019(3) 0.031(4) -0.002(3) -0.010(3) 0.001(3)
C7B 0.013(3) 0.025(4) 0.027(3) 0.001(3) 0.000(3) 0.000(3)
C1X 0.010(3) 0.036(4) 0.039(4) -0.015(3) -0.001(3) 0.000(3)
C2X 0.030(4) 0.034(4) 0.026(4) -0.009(3) -0.006(3) 0.001(3)
C3X 0.017(4) 0.033(4) 0.039(4) -0.011(3) -0.003(3) -0.001(3)
C3C 0.021(4) 0.023(4) 0.022(3) 0.000(3) 0.000(3) -0.001(3)
C3D 0.015(3) 0.029(4) 0.027(3) -0.008(3) -0.002(3) 0.000(3)
C7D 0.019(3) 0.031(4) 0.020(3) -0.006(3) -0.006(3) -0.001(3)
C2B 0.021(3) 0.020(3) 0.025(4) 0.001(3) -0.007(3) -0.004(3)
C2C 0.018(3) 0.022(3) 0.023(3) 0.001(3) 0.001(3) -0.004(3)
N6X 0.020(3) 0.059(4) 0.034(3) -0.004(3) -0.001(3) -0.014(3)
N3Y 0.022(3) 0.033(3) 0.020(3) -0.004(2) -0.006(2) -0.002(2)
N1Y 0.018(3) 0.031(3) 0.027(3) -0.002(2) -0.002(2) -0.004(2)
N2Y 0.021(3) 0.035(3) 0.023(3) -0.003(2) -0.005(2) -0.003(2)
N6Y 0.018(3) 0.041(3) 0.028(3) -0.001(3) -0.003(3) -0.008(2)
N5Y 0.025(3) 0.046(4) 0.028(3) -0.006(3) -0.005(3) -0.011(3)
N4Y 0.023(3) 0.046(4) 0.020(3) 0.000(3) -0.001(2) -0.014(3)
C2Y 0.021(4) 0.032(4) 0.029(4) -0.007(3) -0.004(3) -0.004(3)
C1Y 0.029(4) 0.025(4) 0.028(4) -0.007(3) -0.007(3) 0.004(3)
C3Y 0.019(4) 0.028(4) 0.037(4) -0.006(3) -0.006(3) -0.005(3)
N1W 0.022(3) 0.027(3) 0.025(3) -0.003(2) -0.001(2) -0.004(2)
N2Z 0.026(3) 0.033(3) 0.020(3) -0.002(2) -0.006(3) -0.006(2)
N2W 0.020(3) 0.037(3) 0.020(3) 0.000(2) -0.003(2) -0.008(2)
N4Z 0.016(3) 0.043(3) 0.024(3) -0.006(3) -0.004(2) -0.009(2)
N1Z 0.015(3) 0.037(3) 0.024(3) -0.007(2) 0.000(2) -0.003(2)
N3W 0.014(3) 0.035(3) 0.021(3) -0.003(2) -0.003(2) -0.004(2)
N4W 0.018(3) 0.035(3) 0.030(3) -0.004(3) 0.000(2) -0.010(2)
N5Z 0.023(3) 0.048(4) 0.019(3) -0.004(2) -0.003(2) -0.014(3)
N3Z 0.019(3) 0.036(3) 0.019(3) -0.004(2) -0.003(2) -0.003(2)
N6W 0.028(3) 0.045(4) 0.026(3) -0.003(3) -0.007(3) -0.010(3)
N6Z 0.022(3) 0.043(3) 0.022(3) -0.004(3) -0.001(3) -0.012(3)
N5W 0.026(3) 0.037(3) 0.023(3) 0.004(2) -0.008(2) -0.014(3)
C1W 0.018(4) 0.032(4) 0.017(4) 0.001(3) -0.003(3) 0.002(3)
C3Z 0.017(4) 0.030(4) 0.028(4) -0.007(3) -0.004(3) -0.005(3)
C2W 0.026(4) 0.027(4) 0.030(4) -0.006(3) -0.004(3) -0.005(3)
C3W 0.018(4) 0.027(4) 0.031(4) -0.008(3) 0.003(3) -0.003(3)
C2Z 0.022(4) 0.025(4) 0.020(4) -0.008(3) -0.001(3) 0.000(3)
C1Z 0.020(4) 0.027(4) 0.028(4) -0.005(3) -0.001(3) 0.001(3)
O2W 0.061(3) 0.043(3) 0.026(3) -0.004(2) -0.004(2) -0.009(2)
O3W 0.025(2) 0.038(3) 0.027(2) -0.005(2) -0.005(2) -0.003(2)
O4W 0.027(2) 0.041(3) 0.027(2) -0.008(2) -0.004(2) 0.002(2)
O5W 0.029(3) 0.036(3) 0.022(2) -0.005(2) -0.003(2) 0.001(2)
O6W 0.034(3) 0.034(3) 0.025(2) -0.009(2) -0.003(2) -0.004(2)
O7W 0.020(2) 0.039(3) 0.035(3) -0.002(2) -0.001(2) -0.002(2)
O8W 0.017(2) 0.041(3) 0.030(2) -0.010(2) -0.0009(19) -0.003(2)
O9W 0.032(3) 0.034(3) 0.035(3) -0.003(2) -0.011(2) -0.002(2)
O10W 0.040(3) 0.041(3) 0.041(3) -0.011(2) -0.002(2) -0.002(2)

loop_
_atom_type_symbol
_atom_type_description
_atom_type_scat_dispersion_real
_atom_type_scat_dispersion_imag
_atom_type_scat_source
C C 0.0033 0.0016 'International Tables Vol C Tables 4.2.6.8 and 6.1.1.4'
H H 0.0000 0.0000 'International Tables Vol C Tables 4.2.6.8 and 6.1.1.4'
O O 0.0106 0.0060 'International Tables Vol C Tables 4.2.6.8 and 6.1.1.4'
S S 0.1246 0.1234 'International Tables Vol C Tables 4.2.6.8 and 6.1.1.4'
N N 0.0061 0.0033 'International Tables Vol C Tables 4.2.6.8 and 6.1.1.4'

loop_
_geom_angle_atom_site_label_1
_geom_angle_atom_site_label_2
_geom_angle_atom_site_label_3
_geom_angle
_geom_angle_site_symmetry_1
_geom_angle_site_symmetry_3
_geom_angle_publ_flag
O4A S1A O2A 114.2(3) . . ?
O4A S1A O3A 111.3(3) . . ?
O2A S1A O3A 110.5(2) . . ?
O4A S1A C3A 107.1(3) . . ?
O2A S1A C3A 108.5(3) . . ?
O3A S1A C3A 104.7(3) . . ?
O4B S1B O3B 113.6(2) . . ?
O4B S1B O2B 111.5(2) . . ?
O3B S1B O2B 110.7(2) . . ?
O4B S1B C3B 106.9(3) . . ?
O3B S1B C3B 106.0(3) . . ?
O2B S1B C3B 107.8(3) . . ?
O4D S1D O3D 112.9(3) . . ?
O4D S1D O2D 112.8(3) . . ?
O3D S1D O2D 110.4(2) . . ?
O4D S1D C3D 107.6(3) . . ?
O3D S1D C3D 105.8(3) . . ?
O2D S1D C3D 106.9(3) . . ?
O4C S1C O2C 111.7(3) . . ?
O4C S1C O3C 111.5(3) . . ?
O2C S1C O3C 112.2(3) . . ?
O4C S1C C3C 107.1(3) . . ?
O2C S1C C3C 106.8(3) . . ?
O3C S1C C3C 107.2(3) . . ?
C6A O1A H1A 109.5 . . ?
C6C O1C H1C 109.5 . . ?
C6B O1B H1B 109.5 . . ?
C6D O1D H1D 109.5 . . ?
C3X N2X C2X 115.4(5) . . ?
C1X N1X C2X 116.7(5) . . ?
C3X N3X C1X 119.4(5) . . ?
C3X N3X H3X 120.3 . . ?
C1X N3X H3X 120.3 . . ?
C4B C3B C2B 119.7(5) . . ?
C4B C3B S1B 117.7(4) . . ?
C2B C3B S1B 122.5(5) . . ?
O1D C6D C1D 124.8(5) . . ?
O1D C6D C5D 114.2(5) . . ?
C1D C6D C5D 121.1(5) . . ?
C1X N4X H4X1 120.0 . . ?
C1X N4X H4X2 120.0 . . ?
H4X1 N4X H4X2 120.0 . . ?
C6A C1A C2A 118.3(5) . . ?
C6A C1A C7D 123.2(5) . . ?
C2A C1A C7D 118.5(5) . . ?
C2D C1D C6D 118.0(5) . . ?
C2D C1D C7C 118.6(5) . . ?
C6D C1D C7C 123.3(5) . . ?
C2X N5X H5X1 120.0 . . ?
C2X N5X H5X2 120.0 . . ?
H5X1 N5X H5X2 120.0 . . ?
C4D C5D C6D 118.4(5) . . ?
C4D C5D C7D 120.4(5) . . ?
C6D C5D C7D 121.2(5) . . ?
O1A C6A C1A 123.4(5) . . ?
O1A C6A C5A 114.8(5) . . ?
C1A C6A C5A 121.7(5) . . ?
C4A C5A C6A 119.0(5) . . ?
C4A C5A C7A 119.0(5) . . ?
C6A C5A C7A 122.0(5) . . ?
O1B C6B C5B 114.5(5) . . ?
O1B C6B C1B 123.8(5) . . ?
C5B C6B C1B 121.7(5) . . ?
C4B C5B C6B 117.8(5) . . ?
C4B C5B C7B 120.6(5) . . ?
C6B C5B C7B 121.4(5) . . ?
C3A C2A C1A 120.7(6) . . ?
C3A C2A H2A 119.7 . . ?
C1A C2A H2A 119.7 . . ?
C3D C2D C1D 122.0(6) . . ?
C3D C2D H2D 119.0 . . ?
C1D C2D H2D 119.0 . . ?
C3B C4B C5B 121.7(5) . . ?
C3B C4B H4B 119.2 . . ?
C5B C4B H4B 119.2 . . ?
C5D C4D C3D 121.1(5) . . ?
C5D C4D H4D 119.5 . . ?
C3D C4D H4D 119.5 . . ?
C1B C7A C5A 110.6(5) . . ?
C1B C7A H7A1 109.5 . . ?
C5A C7A H7A1 109.5 . . ?
C1B C7A H7A2 109.5 . . ?
C5A C7A H7A2 109.5 . . ?
H7A1 C7A H7A2 108.1 . . ?
C6C C5C C4C 118.3(5) . . ?
C6C C5C C7C 121.1(5) . . ?
C4C C5C C7C 120.6(5) . . ?
C5A C4A C3A 120.3(6) . . ?
C5A C4A H4A 119.8 . . ?
C3A C4A H4A 119.8 . . ?
C2A C3A C4A 119.9(6) . . ?
C2A C3A S1A 121.9(5) . . ?
C4A C3A S1A 118.2(4) . . ?
C6C C1C C2C 118.2(6) . . ?
C6C C1C C7B 121.6(5) . . ?
C2C C1C C7B 120.2(5) . . ?
O1C C6C C5C 115.1(5) . . ?
O1C C6C C1C 122.8(5) . . ?
C5C C6C C1C 122.1(5) . . ?
C5C C7C C1D 112.3(5) . . ?
C5C C7C H7C1 109.1 . . ?
C1D C7C H7C1 109.1 . . ?
C5C C7C H7C2 109.1 . . ?
C1D C7C H7C2 109.1 . . ?
H7C1 C7C H7C2 107.9 . . ?
C2B C1B C6B 117.8(5) . . ?
C2B C1B C7A 118.8(5) . . ?
C6B C1B C7A 123.1(5) . . ?
C3C C4C C5C 120.3(6) . . ?
C3C C4C H4C 119.9 . . ?
C5C C4C H4C 119.9 . . ?
C5B C7B C1C 112.1(5) . . ?
C5B C7B H7B1 109.2 . . ?
C1C C7B H7B1 109.2 . . ?
C5B C7B H7B2 109.2 . . ?
C1C C7B H7B2 109.2 . . ?
H7B1 C7B H7B2 107.9 . . ?
N1X C1X N4X 121.7(6) . . ?
N1X C1X N3X 121.0(6) . . ?
N4X C1X N3X 117.3(6) . . ?
N5X C2X N1X 118.3(6) . . ?
N5X C2X N2X 115.9(6) . . ?
N1X C2X N2X 125.8(6) . . ?
N6X C3X N2X 120.6(6) . . ?
N6X C3X N3X 117.8(6) . . ?
N2X C3X N3X 121.6(6) . . ?
C4C C3C C2C 121.1(5) . . ?
C4C C3C S1C 120.2(5) . . ?
C2C C3C S1C 118.5(4) . . ?
C2D C3D C4D 119.2(6) . . ?
C2D C3D S1D 123.2(5) . . ?
C4D C3D S1D 117.6(4) . . ?
C5D C7D C1A 111.5(5) . . ?
C5D C7D H7D1 109.3 . . ?
C1A C7D H7D1 109.3 . . ?
C5D C7D H7D2 109.3 . . ?
C1A C7D H7D2 109.3 . . ?
H7D1 C7D H7D2 108.0 . . ?
C1B C2B C3B 121.1(5) . . ?
C1B C2B H2B 119.4 . . ?
C3B C2B H2B 119.4 . . ?
C3C C2C C1C 119.9(5) . . ?
C3C C2C H2C 120.1 . . ?
C1C C2C H2C 120.1 . . ?
C3X N6X H6X1 120.0 . . ?
C3X N6X H6X2 120.0 . . ?
H6X1 N6X H6X2 120.0 . . ?
C3Y N3Y C1Y 116.3(5) . . ?
C2Y N1Y C1Y 115.4(5) . . ?
C2Y N2Y C3Y 119.4(5) . . ?
C2Y N2Y H2Y 120.3 . . ?
C3Y N2Y H2Y 120.3 . . ?
C3Y N6Y H6Y1 120.0 . . ?
C3Y N6Y H6Y2 120.0 . . ?
H6Y1 N6Y H6Y2 120.0 . . ?
C2Y N5Y H5Y1 120.0 . . ?
C2Y N5Y H5Y2 120.0 . . ?
H5Y1 N5Y H5Y2 120.0 . . ?
C1Y N4Y H4Y1 120.0 . . ?
C1Y N4Y H4Y2 120.0 . . ?
H4Y1 N4Y H4Y2 120.0 . . ?
N1Y C2Y N5Y 120.9(6) . . ?
N1Y C2Y N2Y 122.3(6) . . ?
N5Y C2Y N2Y 116.8(6) . . ?
N4Y C1Y N3Y 117.0(6) . . ?
N4Y C1Y N1Y 117.7(6) . . ?
N3Y C1Y N1Y 125.3(5) . . ?
N6Y C3Y N3Y 121.5(6) . . ?
N6Y C3Y N2Y 117.4(6) . . ?
N3Y C3Y N2Y 121.0(6) . . ?
C2W N1W C1W 115.9(5) . . ?
C2Z N2Z C3Z 119.6(5) . . ?
C2Z N2Z H2Z 120.2 . . ?
C3Z N2Z H2Z 120.2 . . ?
C2W N2W C3W 119.5(5) . . ?
C2W N2W H2W 120.2 . . ?
C3W N2W H2W 120.2 . . ?
C1Z N4Z H4Z1 120.0 . . ?
C1Z N4Z H4Z2 120.0 . . ?
H4Z1 N4Z H4Z2 120.0 . . ?
C2Z N1Z C1Z 115.8(5) . . ?
C3W N3W C1W 116.2(5) . . ?
C1W N4W H4W1 120.0 . . ?
C1W N4W H4W2 120.0 . . ?
H4W1 N4W H4W2 120.0 . . ?
C2Z N5Z H5Z1 120.0 . . ?
C2Z N5Z H5Z2 120.0 . . ?
H5Z1 N5Z H5Z2 120.0 . . ?
C3Z N3Z C1Z 116.7(5) . . ?
C3W N6W H6W1 120.0 . . ?
C3W N6W H6W2 120.0 . . ?
H6W1 N6W H6W2 120.0 . . ?
C3Z N6Z H6Z1 120.0 . . ?
C3Z N6Z H6Z2 120.0 . . ?
H6Z1 N6Z H6Z2 120.0 . . ?
C2W N5W H5W1 120.0 . . ?
C2W N5W H5W2 120.0 . . ?
H5W1 N5W H5W2 120.0 . . ?
N4W C1W N3W 117.0(5) . . ?
N4W C1W N1W 117.5(5) . . ?
N3W C1W N1W 125.4(5) . . ?
N3Z C3Z N6Z 121.8(6) . . ?
N3Z C3Z N2Z 121.0(6) . . ?
N6Z C3Z N2Z 117.2(5) . . ?
N5W C2W N1W 120.3(6) . . ?
N5W C2W N2W 118.2(6) . . ?
N1W C2W N2W 121.5(6) . . ?
N6W C3W N3W 121.6(5) . . ?
N6W C3W N2W 117.0(6) . . ?
N3W C3W N2W 121.4(6) . . ?
N5Z C2Z N1Z 120.8(5) . . ?
N5Z C2Z N2Z 118.5(5) . . ?
N1Z C2Z N2Z 120.7(5) . . ?
N4Z C1Z N3Z 117.2(5) . . ?
N4Z C1Z N1Z 116.8(5) . . ?
N3Z C1Z N1Z 126.1(5) . . ?
H2WA O2W H2WB 119.9 . . ?
H3WA O3W H3WB 104.4 . . ?
H4WA O4W H4WB 101.2 . . ?
H5WA O5W H5WB 101.9 . . ?
H6WA O6W H6WB 95.7 . . ?
H7WA O7W H7WB 102.2 . . ?
H8WA O8W H8WB 99.4 . . ?
H9WA O9W H9WB 107.7 . . ?
H10A O10W H10B 114.5 . . ?
O1WC O1WB O1WA 140.9(11) . . ?
O2WB O2WC O2WA 171.4(16) . . ?

loop_
_geom_bond_atom_site_label_1
_geom_bond_atom_site_label_2
_geom_bond_distance
_geom_bond_site_symmetry_2
_geom_bond_publ_flag
S1A O4A 1.450(4) . ?
S1A O2A 1.459(4) . ?
S1A O3A 1.477(4) . ?
S1A C3A 1.758(6) . ?
S1B O4B 1.435(4) . ?
S1B O3B 1.473(4) . ?
S1B O2B 1.474(4) . ?
S1B C3B 1.757(6) . ?
S1D O4D 1.440(4) . ?
S1D O3D 1.471(4) . ?
S1D O2D 1.473(4) . ?
S1D C3D 1.764(6) . ?
S1C O4C 1.460(4) . ?
S1C O2C 1.461(4) . ?
S1C O3C 1.464(4) . ?
S1C C3C 1.770(6) . ?
O1A C6A 1.360(7) . ?
O1A H1A 0.8400 . ?
O1C C6C 1.375(7) . ?
O1C H1C 0.8400 . ?
O1B C6B 1.364(7) . ?
O1B H1B 0.8400 . ?
O1D C6D 1.380(7) . ?
O1D H1D 0.8400 . ?
N2X C3X 1.325(8) . ?
N2X C2X 1.367(8) . ?
N1X C1X 1.309(8) . ?
N1X C2X 1.346(8) . ?
N3X C3X 1.361(8) . ?
N3X C1X 1.384(8) . ?
N3X H3X 0.8800 . ?
C3B C4B 1.383(8) . ?
C3B C2B 1.393(8) . ?
C6D C1D 1.404(8) . ?
C6D C5D 1.408(8) . ?
N4X C1X 1.319(8) . ?
N4X H4X1 0.8800 . ?
N4X H4X2 0.8800 . ?
C1A C6A 1.386(8) . ?
C1A C2A 1.400(8) . ?
C1A C7D 1.518(8) . ?
C1D C2D 1.380(8) . ?
C1D C7C 1.535(8) . ?
N5X C2X 1.318(8) . ?
N5X H5X1 0.8800 . ?
N5X H5X2 0.8800 . ?
C5D C4D 1.382(8) . ?
C5D C7D 1.518(8) . ?
C6A C5A 1.404(8) . ?
C5A C4A 1.381(8) . ?
C5A C7A 1.527(8) . ?
C6B C5B 1.409(8) . ?
C6B C1B 1.411(8) . ?
C5B C4B 1.388(8) . ?
C5B C7B 1.498(8) . ?
C2A C3A 1.391(8) . ?
C2A H2A 0.9500 . ?
C2D C3D 1.380(8) . ?
C2D H2D 0.9500 . ?
C4B H4B 0.9500 . ?
C4D C3D 1.394(8) . ?
C4D H4D 0.9500 . ?
C7A C1B 1.514(8) . ?
C7A H7A1 0.9900 . ?
C7A H7A2 0.9900 . ?
C5C C6C 1.394(8) . ?
C5C C4C 1.398(8) . ?
C5C C7C 1.518(8) . ?
C4A C3A 1.399(8) . ?
C4A H4A 0.9500 . ?
C1C C6C 1.395(8) . ?
C1C C2C 1.399(8) . ?
C1C C7B 1.529(8) . ?
C7C H7C1 0.9900 . ?
C7C H7C2 0.9900 . ?
C1B C2B 1.392(8) . ?
C4C C3C 1.374(8) . ?
C4C H4C 0.9500 . ?
C7B H7B1 0.9900 . ?
C7B H7B2 0.9900 . ?
C3X N6X 1.324(8) . ?
C3C C2C 1.394(8) . ?
C7D H7D1 0.9900 . ?
C7D H7D2 0.9900 . ?
C2B H2B 0.9500 . ?
C2C H2C 0.9500 . ?
N6X H6X1 0.8800 . ?
N6X H6X2 0.8800 . ?
N3Y C3Y 1.323(8) . ?
N3Y C1Y 1.359(8) . ?
N1Y C2Y 1.319(8) . ?
N1Y C1Y 1.369(8) . ?
N2Y C2Y 1.361(8) . ?
N2Y C3Y 1.374(8) . ?
N2Y H2Y 0.8800 . ?
N6Y C3Y 1.309(8) . ?
N6Y H6Y1 0.8800 . ?
N6Y H6Y2 0.8800 . ?
N5Y C2Y 1.324(8) . ?
N5Y H5Y1 0.8800 . ?
N5Y H5Y2 0.8800 . ?
N4Y C1Y 1.316(8) . ?
N4Y H4Y1 0.8800 . ?
N4Y H4Y2 0.8800 . ?
N1W C2W 1.333(8) . ?
N1W C1W 1.362(7) . ?
N2Z C2Z 1.368(7) . ?
N2Z C3Z 1.378(7) . ?
N2Z H2Z 0.8800 . ?
N2W C2W 1.362(8) . ?
N2W C3W 1.371(7) . ?
N2W H2W 0.8800 . ?
N4Z C1Z 1.337(8) . ?
N4Z H4Z1 0.8800 . ?
N4Z H4Z2 0.8800 . ?
N1Z C2Z 1.331(7) . ?
N1Z C1Z 1.353(7) . ?
N3W C3W 1.328(8) . ?
N3W C1W 1.357(8) . ?
N4W C1W 1.310(7) . ?
N4W H4W1 0.8800 . ?
N4W H4W2 0.8800 . ?
N5Z C2Z 1.316(7) . ?
N5Z H5Z1 0.8800 . ?
N5Z H5Z2 0.8800 . ?
N3Z C3Z 1.304(8) . ?
N3Z C1Z 1.345(8) . ?
N6W C3W 1.319(8) . ?
N6W H6W1 0.8800 . ?
N6W H6W2 0.8800 . ?
N6Z C3Z 1.314(7) . ?
N6Z H6Z1 0.8800 . ?
N6Z H6Z2 0.8800 . ?
N5W C2W 1.318(7) . ?
N5W H5W1 0.8800 . ?
N5W H5W2 0.8800 . ?
O2W H2WA 1.1549 . ?
O2W H2WB 1.0587 . ?
O3W H3WA 1.2158 . ?
O3W H3WB 1.2026 . ?
O4W H4WA 1.0123 . ?
O4W H4WB 0.9252 . ?
O5W H5WA 1.1355 . ?
O5W H5WB 0.9101 . ?
O6W H6WA 0.9741 . ?
O6W H6WB 1.1054 . ?
O7W H7WA 0.9146 . ?
O7W H7WB 0.8225 . ?
O8W H8WA 1.0602 . ?
O8W H8WB 0.9439 . ?
O9W H9WA 0.8500 . ?
O9W H9WB 0.8500 . ?
O10W H10A 1.0406 . ?
O10W H10B 1.1600 . ?
O1WA O1WB 1.483(11) . ?
O1WB O1WC 1.27(2) . ?
O2WA O2WC 1.439(19) . ?
O2WB O2WC 1.307(18) . ?

loop_
_geom_hbond_atom_site_label_D
_geom_hbond_atom_site_label_H
_geom_hbond_atom_site_label_A
_geom_hbond_distance_DH
_geom_hbond_distance_HA
_geom_hbond_distance_DA
_geom_hbond_angle_DHA
_geom_hbond_site_symmetry_A
O1A H1A O1D 0.84 1.96 2.792(6) 170.1 .
O1C H1C O1B 0.84 2.04 2.786(6) 147.2 .
O1C H1C O4C 0.84 2.46 2.887(6) 112.2 2_646
O1B H1B O8W 0.84 1.98 2.704(5) 143.6 2_556
O1B H1B O1A 0.84 2.50 2.969(6) 116.5 .
O1D H1D O3W 0.84 1.99 2.678(6) 138.4 2_656
O1D H1D O1C 0.84 2.34 2.865(5) 121.2 .
N3X H3X O1WA 0.88 1.84 2.709(7) 168.3 .
N4X H4X1 N3Y 0.88 2.19 3.063(7) 171.7 .
N4X H4X2 O3B 0.88 2.20 2.899(6) 136.5 .
N5X H5X1 O3B 0.88 2.41 2.995(6) 124.2 2_655
N5X H5X2 O3D 0.88 2.31 3.015(7) 137.2 2
N6X H6X1 N2X 0.88 2.12 2.982(7) 166.5 2
N6X H6X2 O10W 0.88 1.93 2.736(7) 151.7 .
N2Y H2Y O2W 0.88 1.84 2.702(6) 165.6 2_665
N6Y H6Y1 N1X 0.88 2.06 2.943(7) 176.2 .
N6Y H6Y2 O9W 0.88 1.97 2.823(7) 163.3 .
N5Y H5Y1 N1W 0.88 2.06 2.939(7) 174.3 2_765
N5Y H5Y2 O3D 0.88 2.34 2.925(6) 123.8 2_655
N4Y H4Y1 O2B 0.88 2.30 3.145(6) 159.9 .
N4Y H4Y2 O2A 0.88 2.28 3.051(6) 146.3 1_655
N2Z H2Z O4W 0.88 1.97 2.747(6) 146.5 2_665
N2W H2W O7W 0.88 1.92 2.779(6) 165.1 2_665
N4Z H4Z1 O6W 0.88 2.08 2.945(6) 167.6 .
N4Z H4Z2 O5W 0.88 2.08 2.948(6) 168.5 .
N4W H4W1 O2C 0.88 2.12 2.919(6) 150.0 1_565
N4W H4W2 O2D 0.88 2.23 3.027(6) 150.1 1_665
N5Z H5Z1 N1Z 0.88 2.06 2.936(7) 174.8 2_765
N5Z H5Z2 O5W 0.88 2.14 2.816(6) 133.1 2_765
N5Z H5Z2 O4W 0.88 2.53 3.172(7) 130.8 2_665
N6W H6W1 N3Z 0.88 2.02 2.904(7) 177.1 2_665
N6W H6W2 O6W 0.88 2.07 2.760(7) 134.8 2_665
N6W H6W2 O7W 0.88 2.65 3.342(7) 135.9 2_665
N6Z H6Z1 N3W 0.88 2.14 3.024(7) 176.8 2_665
N6Z H6Z2 O3C 0.88 2.01 2.878(6) 168.3 2_655
N6Z H6Z2 O2C 0.88 2.65 3.240(7) 125.4 2_655
N5W H5W1 N1Y 0.88 2.08 2.956(7) 177.0 2_765
N5W H5W2 O3A 0.88 1.95 2.828(6) 172.5 2_665
O2W H2WA O4W 1.15 1.73 2.848(7) 160.6 .
O2W H2WB O1WC 1.06 1.74 2.639(19) 139.8 1_565
O2W H2WB O9W 1.06 2.26 2.979(7) 123.7 2_665
O3W H3WA O4C 1.22 1.64 2.749(6) 148.7 1_565
O3W H3WA O2C 1.22 2.43 3.350(6) 130.6 1_565
O3W H3WB O2D 1.20 1.64 2.819(6) 165.7 1_665
O4W H4WA O2WA 1.01 1.78 2.746(6) 157.9 .
O4W H4WB O2D 0.93 1.87 2.795(6) 173.9 1_565
O5W H5WA O4A 1.14 1.63 2.761(6) 174.8 1_655
O5W H5WB O3W 0.91 1.90 2.805(5) 172.6 .
O6W H6WA O8W 0.97 1.83 2.790(6) 167.1 1_655
O6W H6WB O4C 1.11 1.98 2.988(6) 149.6 1_565
O6W H6WB O3C 1.11 2.17 3.048(6) 134.3 1_565
O7W H7WA O2B 0.91 1.96 2.840(6) 162.1 .
O7W H7WB O3A 0.82 1.98 2.736(6) 152.2 .
O8W H8WA O2B 1.06 1.74 2.781(6) 166.4 1_455
O8W H8WB O2A 0.94 1.84 2.770(5) 169.4 .
O9W H9WA O3B 0.85 2.05 2.775(6) 143.4 2_655
O9W H9WA O4D 0.85 2.66 3.100(6) 114.0 2
O9W H9WB O2C 0.85 1.96 2.764(6) 158.4 2_655
O10W H10A O3D 1.04 1.81 2.745(6) 148.0 .
O10W H10B O4B 1.16 2.02 2.902(6) 129.4 1_455
O10W H10B O2A 1.16 2.30 3.127(6) 125.7 .

loop_
_geom_torsion_atom_site_label_1
_geom_torsion_atom_site_label_2
_geom_torsion_atom_site_label_3
_geom_torsion_atom_site_label_4
_geom_torsion
_geom_torsion_site_symmetry_1
_geom_torsion_site_symmetry_2
_geom_torsion_site_symmetry_3
_geom_torsion_site_symmetry_4
_geom_torsion_publ_flag
O4B S1B C3B C4B -59.4(5) . . . . ?
O3B S1B C3B C4B 62.1(5) . . . . ?
O2B S1B C3B C4B -179.3(4) . . . . ?
O4B S1B C3B C2B 125.1(5) . . . . ?
O3B S1B C3B C2B -113.4(5) . . . . ?
O2B S1B C3B C2B 5.2(6) . . . . ?
O1D C6D C1D C2D 174.3(5) . . . . ?
C5D C6D C1D C2D -5.9(8) . . . . ?
O1D C6D C1D C7C -9.7(9) . . . . ?
C5D C6D C1D C7C 170.1(5) . . . . ?
O1D C6D C5D C4D -173.7(5) . . . . ?
C1D C6D C5D C4D 6.4(8) . . . . ?
O1D C6D C5D C7D 9.6(8) . . . . ?
C1D C6D C5D C7D -170.2(5) . . . . ?
C2A C1A C6A O1A -179.5(5) . . . . ?
C7D C1A C6A O1A -1.5(9) . . . . ?
C2A C1A C6A C5A 3.6(8) . . . . ?
C7D C1A C6A C5A -178.3(5) . . . . ?
O1A C6A C5A C4A -179.9(5) . . . . ?
C1A C6A C5A C4A -2.8(8) . . . . ?
O1A C6A C5A C7A 1.8(8) . . . . ?
C1A C6A C5A C7A 178.9(5) . . . . ?
O1B C6B C5B C4B -175.9(5) . . . . ?
C1B C6B C5B C4B 4.5(9) . . . . ?
O1B C6B C5B C7B 8.0(8) . . . . ?
C1B C6B C5B C7B -171.6(5) . . . . ?
C6A C1A C2A C3A -2.8(8) . . . . ?
C7D C1A C2A C3A 179.0(5) . . . . ?
C6D C1D C2D C3D 1.7(8) . . . . ?
C7C C1D C2D C3D -174.5(5) . . . . ?
C2B C3B C4B C5B -3.5(9) . . . . ?
S1B C3B C4B C5B -179.1(5) . . . . ?
C6B C5B C4B C3B -0.5(9) . . . . ?
C7B C5B C4B C3B 175.6(5) . . . . ?
C6D C5D C4D C3D -2.8(8) . . . . ?
C7D C5D C4D C3D 173.9(5) . . . . ?
C4A C5A C7A C1B -89.9(6) . . . . ?
C6A C5A C7A C1B 88.3(6) . . . . ?
C6A C5A C4A C3A 1.2(8) . . . . ?
C7A C5A C4A C3A 179.5(5) . . . . ?
C1A C2A C3A C4A 1.3(8) . . . . ?
C1A C2A C3A S1A 178.5(4) . . . . ?
C5A C4A C3A C2A -0.4(8) . . . . ?
C5A C4A C3A S1A -177.8(4) . . . . ?
O4A S1A C3A C2A 128.3(5) . . . . ?
O2A S1A C3A C2A 4.6(5) . . . . ?
O3A S1A C3A C2A -113.4(5) . . . . ?
O4A S1A C3A C4A -54.4(5) . . . . ?
O2A S1A C3A C4A -178.1(4) . . . . ?
O3A S1A C3A C4A 63.9(5) . . . . ?
C4C C5C C6C O1C 177.9(5) . . . . ?
C7C C5C C6C O1C -2.8(8) . . . . ?
C4C C5C C6C C1C -3.6(8) . . . . ?
C7C C5C C6C C1C 175.7(5) . . . . ?
C2C C1C C6C O1C -178.1(5) . . . . ?
C7B C1C C6C O1C 0.4(8) . . . . ?
C2C C1C C6C C5C 3.6(8) . . . . ?
C7B C1C C6C C5C -177.9(5) . . . . ?
C6C C5C C7C C1D 85.2(7) . . . . ?
C4C C5C C7C C1D -95.5(6) . . . . ?
C2D C1D C7C C5C 79.7(7) . . . . ?
C6D C1D C7C C5C -96.3(7) . . . . ?
O1B C6B C1B C2B 176.0(5) . . . . ?
C5B C6B C1B C2B -4.4(8) . . . . ?
O1B C6B C1B C7A -10.6(9) . . . . ?
C5B C6B C1B C7A 169.0(5) . . . . ?
C5A C7A C1B C2B 77.1(7) . . . . ?
C5A C7A C1B C6B -96.2(6) . . . . ?
C6C C5C C4C C3C 1.0(8) . . . . ?
C7C C5C C4C C3C -178.4(5) . . . . ?
C4B C5B C7B C1C -78.9(7) . . . . ?
C6B C5B C7B C1C 97.0(6) . . . . ?
C6C C1C C7B C5B -82.2(7) . . . . ?
C2C C1C C7B C5B 96.4(6) . . . . ?
C2X N1X C1X N4X 178.9(5) . . . . ?
C2X N1X C1X N3X -1.7(8) . . . . ?
C3X N3X C1X N1X 0.2(8) . . . . ?
C3X N3X C1X N4X 179.6(5) . . . . ?
C1X N1X C2X N5X -178.2(6) . . . . ?
C1X N1X C2X N2X 1.2(9) . . . . ?
C3X N2X C2X N5X -179.7(6) . . . . ?
C3X N2X C2X N1X 0.8(9) . . . . ?
C2X N2X C3X N6X 178.1(6) . . . . ?
C2X N2X C3X N3X -2.3(8) . . . . ?
C1X N3X C3X N6X -178.4(5) . . . . ?
C1X N3X C3X N2X 2.0(9) . . . . ?
C5C C4C C3C C2C 1.7(9) . . . . ?
C5C C4C C3C S1C 176.3(4) . . . . ?
O4C S1C C3C C4C -97.5(5) . . . . ?
O2C S1C C3C C4C 142.8(5) . . . . ?
O3C S1C C3C C4C 22.3(5) . . . . ?
O4C S1C C3C C2C 77.3(5) . . . . ?
O2C S1C C3C C2C -42.4(5) . . . . ?
O3C S1C C3C C2C -162.9(4) . . . . ?
C1D C2D C3D C4D 1.8(9) . . . . ?
C1D C2D C3D S1D 179.6(4) . . . . ?
C5D C4D C3D C2D -1.3(9) . . . . ?
C5D C4D C3D S1D -179.2(4) . . . . ?
O4D S1D C3D C2D 131.7(5) . . . . ?
O3D S1D C3D C2D -107.4(5) . . . . ?
O2D S1D C3D C2D 10.3(6) . . . . ?
O4D S1D C3D C4D -50.5(5) . . . . ?
O3D S1D C3D C4D 70.4(5) . . . . ?
O2D S1D C3D C4D -171.9(4) . . . . ?
C4D C5D C7D C1A -84.7(7) . . . . ?
C6D C5D C7D C1A 91.9(6) . . . . ?
C6A C1A C7D C5D -86.3(7) . . . . ?
C2A C1A C7D C5D 91.7(6) . . . . ?
C6B C1B C2B C3B 0.3(8) . . . . ?
C7A C1B C2B C3B -173.4(5) . . . . ?
C4B C3B C2B C1B 3.6(9) . . . . ?
S1B C3B C2B C1B 179.0(5) . . . . ?
C4C C3C C2C C1C -1.8(9) . . . . ?
S1C C3C C2C C1C -176.5(4) . . . . ?
C6C C1C C2C C3C -0.8(8) . . . . ?
C7B C1C C2C C3C -179.4(5) . . . . ?
C1Y N1Y C2Y N5Y -179.7(5) . . . . ?
C1Y N1Y C2Y N2Y 1.2(8) . . . . ?
C3Y N2Y C2Y N1Y -2.0(9) . . . . ?
C3Y N2Y C2Y N5Y 178.9(5) . . . . ?
C3Y N3Y C1Y N4Y 175.3(5) . . . . ?
C3Y N3Y C1Y N1Y -5.9(9) . . . . ?
C2Y N1Y C1Y N4Y -178.3(5) . . . . ?
C2Y N1Y C1Y N3Y 2.8(8) . . . . ?
C1Y N3Y C3Y N6Y -176.1(5) . . . . ?
C1Y N3Y C3Y N2Y 4.9(8) . . . . ?
C2Y N2Y C3Y N6Y 179.6(5) . . . . ?
C2Y N2Y C3Y N3Y -1.3(9) . . . . ?
C3W N3W C1W N4W 179.2(5) . . . . ?
C3W N3W C1W N1W -2.3(8) . . . . ?
C2W N1W C1W N4W -177.4(5) . . . . ?
C2W N1W C1W N3W 4.1(8) . . . . ?
C1Z N3Z C3Z N6Z 179.5(5) . . . . ?
C1Z N3Z C3Z N2Z 0.6(8) . . . . ?
C2Z N2Z C3Z N3Z -1.8(8) . . . . ?
C2Z N2Z C3Z N6Z 179.2(5) . . . . ?
C1W N1W C2W N5W 177.9(5) . . . . ?
C1W N1W C2W N2W -2.5(8) . . . . ?
C3W N2W C2W N5W 179.0(5) . . . . ?
C3W N2W C2W N1W -0.6(9) . . . . ?
C1W N3W C3W N6W 179.9(5) . . . . ?
C1W N3W C3W N2W -1.2(8) . . . . ?
C2W N2W C3W N6W -178.5(5) . . . . ?
C2W N2W C3W N3W 2.6(8) . . . . ?
C1Z N1Z C2Z N5Z -179.6(5) . . . . ?
C1Z N1Z C2Z N2Z -1.5(8) . . . . ?
C3Z N2Z C2Z N5Z -179.6(5) . . . . ?
C3Z N2Z C2Z N1Z 2.3(8) . . . . ?
C3Z N3Z C1Z N4Z -179.8(5) . . . . ?
C3Z N3Z C1Z N1Z 0.2(9) . . . . ?
C2Z N1Z C1Z N4Z -179.7(5) . . . . ?
C2Z N1Z C1Z N3Z 0.3(8) . . . . ?
